data_4069520
loop_
_publ_author_name
'Han, Yanan'
'Zhang, Jie'
'Han, Fuyan'
'Zhang, Zhengxing'
'Weng, Linhong'
'Zhou, Xigeng'

_publ_section_title
;
 Investigations on Organolanthanide Derivatives with the Hydrazonido
 (&#x2212;NHN&#x2550;CPh2) Ligand: Synthesis, Crystal Structure, and
 Reactivity
;
_journal_issue 13
_journal_name_full Organometallics
_journal_page_first 3916
_journal_paper_doi 10.1021/om900246b
_journal_volume 28
_journal_year 2009
_chemical_formula_sum 'C46 H42 N4 Yb2'
_chemical_formula_weight 996.92
_chemical_name_systematic
; 
 ? 
;
_space_group_IT_number 2
_symmetry_cell_setting triclinic
_symmetry_space_group_name_Hall '-P 1'
_symmetry_space_group_name_H-M 'P -1'
_atom_sites_solution_hydrogens geom
_atom_sites_solution_primary direct
_atom_sites_solution_secondary difmap
_audit_creation_method SHELXL-97
_cell_angle_alpha 83.425(5)
_cell_angle_beta 80.712(5)
_cell_angle_gamma 81.643(5)
_cell_formula_units_Z 2
_cell_length_a 11.136(5)
_cell_length_b 11.832(5)
_cell_length_c 15.296(6)
_cell_measurement_reflns_used 1023
_cell_measurement_temperature 293(2)
_cell_measurement_theta_max 26.306
_cell_measurement_theta_min 3.086
_cell_volume 1959.3(14)
_computing_cell_refinement 'Bruker SMART'
_computing_data_collection 'Bruker SMART'
_computing_data_reduction 'Bruker SHELXTL'
_computing_molecular_graphics 'Bruker SHELXTL'
_computing_publication_material 'Bruker SHELXTL'
_computing_structure_refinement 'SHELXL-97 (Sheldrick, 1997)'
_computing_structure_solution 'SHELXS-97 (Sheldrick, 1990)'
_diffrn_ambient_temperature 293(2)
_diffrn_measured_fraction_theta_full 0.976
_diffrn_measured_fraction_theta_max 0.976
_diffrn_measurement_device_type 'CCD area detector'
_diffrn_measurement_method 'phi and omega scans'
_diffrn_radiation_monochromator graphite
_diffrn_radiation_source 'fine-focus sealed tube'
_diffrn_radiation_type MoK\a
_diffrn_radiation_wavelength 0.71073
_diffrn_reflns_av_R_equivalents 0.0778
_diffrn_reflns_av_sigmaI/netI 0.0647
_diffrn_reflns_limit_h_max 9
_diffrn_reflns_limit_h_min -13
_diffrn_reflns_limit_k_max 14
_diffrn_reflns_limit_k_min -13
_diffrn_reflns_limit_l_max 18
_diffrn_reflns_limit_l_min -17
_diffrn_reflns_number 8074
_diffrn_reflns_theta_full 25.00
_diffrn_reflns_theta_max 25.00
_diffrn_reflns_theta_min 1.35
_exptl_absorpt_coefficient_mu 4.780
_exptl_absorpt_correction_T_max 0.7960
_exptl_absorpt_correction_T_min 0.5341
_exptl_absorpt_correction_type multi-scan
_exptl_absorpt_process_details sadabs
_exptl_crystal_colour orange
_exptl_crystal_density_diffrn 1.690
_exptl_crystal_density_method 'not measured'
_exptl_crystal_description block
_exptl_crystal_F_000 972
_exptl_crystal_size_max 0.15
_exptl_crystal_size_mid 0.12
_exptl_crystal_size_min 0.05
_refine_diff_density_max 4.297
_refine_diff_density_min -6.772
_refine_diff_density_rms 0.347
_refine_ls_extinction_method none
_refine_ls_goodness_of_fit_ref 0.951
_refine_ls_hydrogen_treatment constr
_refine_ls_matrix_type full
_refine_ls_number_parameters 436
_refine_ls_number_reflns 6723
_refine_ls_number_restraints 16
_refine_ls_restrained_S_all 0.950
_refine_ls_R_factor_all 0.1023
_refine_ls_R_factor_gt 0.0869
_refine_ls_shift/su_max 0.000
_refine_ls_shift/su_mean 0.000
_refine_ls_structure_factor_coef Fsqd
_refine_ls_weighting_details 'calc w=1/[\s^2^(Fo^2^)+(0.1949P)^2^+0.0000P] where P=(Fo^2^+2Fc^2^)/3'
_refine_ls_weighting_scheme calc
_refine_ls_wR_factor_gt 0.2261
_refine_ls_wR_factor_ref 0.2394
_reflns_number_gt 4920
_reflns_number_total 6723
_reflns_threshold_expression >2sigma(I)
_cod_data_source_file om900246b_si_001.cif
_cod_data_source_block 1
_cod_depositor_comments
;
The following automatic conversions were performed:

'_symmetry_cell_setting' value 'Triclinic' changed to 'triclinic'
according to /home/saulius/struct/CIF-dictionaries/cif_core.dic
dictionary named 'cif_core.dic' version 2.4.2 from 2011-04-26.

Automatic conversion script
Id: cif_fix_values 1715 2011-07-08 13:25:40Z adriana 
;
_cod_original_cell_volume 1959.4(14)
_cod_original_sg_symbol_H-M P-1
_cod_database_code 4069520

loop_
_symmetry_equiv_pos_as_xyz
'x, y, z'
'-x, -y, -z'

loop_
_atom_site_label
_atom_site_type_symbol
_atom_site_fract_x
_atom_site_fract_y
_atom_site_fract_z
_atom_site_U_iso_or_equiv
_atom_site_adp_type
_atom_site_occupancy
_atom_site_symmetry_multiplicity
_atom_site_calc_flag
_atom_site_refinement_flags
Yb1 Yb 1.07760(5) 0.44721(4) 0.09365(3) 0.0396(2) Uani 1 1 d .
Yb2 Yb -0.08877(5) 0.94052(5) 0.43146(3) 0.0444(2) Uani 1 1 d .
N1 N 0.9011(9) 0.4250(9) 0.0348(6) 0.040(2) Uani 1 1 d D
H1N H 0.9032 0.3592 0.0152 0.048 Uiso 1 1 d RD
N2 N 0.7938(9) 0.4342(9) 0.1006(6) 0.039(2) Uani 1 1 d .
N3 N 0.1137(9) 0.9224(9) 0.4649(7) 0.040(2) Uani 1 1 d DU
H3N H 0.1213 0.8544 0.4938 0.048 Uiso 1 1 d RD
N4 N 0.2094(10) 0.9385(9) 0.3929(7) 0.044(2) Uani 1 1 d .
C1 C 0.7240(10) 0.3546(10) 0.1089(8) 0.041(3) Uani 1 1 d .
C2 C 0.7408(12) 0.2567(11) 0.0524(8) 0.044(3) Uani 1 1 d .
C3 C 0.6770(16) 0.2662(13) -0.0176(10) 0.061(4) Uani 1 1 d .
H3A H 0.6245 0.3326 -0.0303 0.073 Uiso 1 1 calc R
C4 C 0.6918(19) 0.1751(16) -0.0692(12) 0.078(5) Uani 1 1 d .
H4B H 0.6463 0.1805 -0.1158 0.094 Uiso 1 1 calc R
C5 C 0.770(2) 0.0785(15) -0.0545(12) 0.080(5) Uani 1 1 d .
H5A H 0.7803 0.0204 -0.0922 0.096 Uiso 1 1 calc R
C6 C 0.8339(17) 0.0666(14) 0.0175(14) 0.077(5) Uani 1 1 d .
H6A H 0.8848 -0.0012 0.0295 0.092 Uiso 1 1 calc R
C7 C 0.8223(13) 0.1554(11) 0.0717(9) 0.051(3) Uani 1 1 d .
H7A H 0.8664 0.1490 0.1191 0.061 Uiso 1 1 calc R
C8 C 0.6139(12) 0.3641(12) 0.1781(9) 0.048(3) Uani 1 1 d .
C9 C 0.5658(13) 0.2667(13) 0.2189(10) 0.053(3) Uani 1 1 d .
H9A H 0.6010 0.1950 0.2015 0.064 Uiso 1 1 calc R
C10 C 0.4645(14) 0.2752(14) 0.2861(10) 0.062(4) Uani 1 1 d .
H10A H 0.4343 0.2086 0.3135 0.075 Uiso 1 1 calc R
C11 C 0.4102(14) 0.3764(15) 0.3117(11) 0.065(4) Uani 1 1 d .
H11A H 0.3442 0.3798 0.3575 0.078 Uiso 1 1 calc R
C12 C 0.4524(14) 0.4779(14) 0.2696(11) 0.065(4) Uani 1 1 d .
H12A H 0.4122 0.5493 0.2844 0.078 Uiso 1 1 calc R
C13 C 0.5574(13) 0.4688(12) 0.2044(10) 0.056(4) Uani 1 1 d .
H13A H 0.5893 0.5352 0.1784 0.067 Uiso 1 1 calc R
C14 C 0.9572(17) 0.4936(16) 0.2466(10) 0.070(3) Uani 1 1 d .
H14A H 0.9002 0.4451 0.2730 0.084 Uiso 1 1 calc R
C15 C 0.9315(19) 0.5932(17) 0.1916(12) 0.079(4) Uani 1 1 d .
H15A H 0.8566 0.6230 0.1734 0.095 Uiso 1 1 calc R
C16 C 1.0416(17) 0.6383(16) 0.1701(10) 0.070(3) Uani 1 1 d .
H16A H 1.0533 0.7050 0.1330 0.084 Uiso 1 1 calc R
C17 C 1.1314(19) 0.5702(17) 0.2114(12) 0.079(4) Uani 1 1 d .
H17A H 1.2118 0.5844 0.2095 0.095 Uiso 1 1 calc R
C18 C 1.0796(19) 0.4773(18) 0.2560(9) 0.080(6) Uani 1 1 d .
H18A H 1.1200 0.4148 0.2869 0.096 Uiso 1 1 calc R
C19 C 1.1401(17) 0.2274(13) 0.1068(13) 0.074(5) Uani 1 1 d .
H19A H 1.0804 0.1814 0.1325 0.089 Uiso 1 1 calc R
C20 C 1.2135(18) 0.2672(16) 0.1517(11) 0.075(5) Uani 1 1 d .
H20A H 1.2126 0.2557 0.2130 0.091 Uiso 1 1 calc R
C21 C 1.2949(16) 0.3313(15) 0.0904(14) 0.078(5) Uani 1 1 d .
H21A H 1.3565 0.3687 0.1039 0.094 Uiso 1 1 calc R
C22 C 1.2642(15) 0.3267(14) 0.0076(11) 0.070(5) Uani 1 1 d .
H22A H 1.3024 0.3598 -0.0458 0.084 Uiso 1 1 calc R
C23 C 1.1623(17) 0.2616(13) 0.0180(11) 0.069(5) Uani 1 1 d .
H23A H 1.1204 0.2462 -0.0263 0.082 Uiso 1 1 calc R
C24 C 0.2951(12) 0.8545(11) 0.3780(8) 0.044(3) Uani 1 1 d .
C25 C 0.2970(9) 0.7403(6) 0.4300(6) 0.050(3) Uani 1 1 d G
C26 C 0.2229(8) 0.6636(8) 0.4116(5) 0.053(3) Uani 1 1 d G
H26A H 0.1780 0.6818 0.3645 0.064 Uiso 1 1 calc R
C27 C 0.2160(10) 0.5598(7) 0.4637(7) 0.077(6) Uani 1 1 d G
H27A H 0.1664 0.5085 0.4514 0.093 Uiso 1 1 calc R
C28 C 0.2831(13) 0.5327(7) 0.5341(6) 0.086(7) Uani 1 1 d G
H28A H 0.2784 0.4632 0.5689 0.103 Uiso 1 1 calc R
C29 C 0.3571(12) 0.6093(9) 0.5525(6) 0.103(8) Uani 1 1 d GU
H29A H 0.4020 0.5912 0.5996 0.124 Uiso 1 1 calc R
C30 C 0.3641(10) 0.7131(9) 0.5004(7) 0.082(5) Uani 1 1 d GU
H30A H 0.4136 0.7644 0.5127 0.099 Uiso 1 1 calc R
C31 C 0.3947(12) 0.8749(12) 0.3008(9) 0.049(3) Uani 1 1 d .
C32 C 0.4942(14) 0.7943(14) 0.2868(12) 0.066(4) Uani 1 1 d .
H32A H 0.5009 0.7267 0.3243 0.079 Uiso 1 1 calc R
C33 C 0.5875(16) 0.8145(19) 0.2145(14) 0.086(6) Uani 1 1 d .
H33A H 0.6570 0.7607 0.2056 0.103 Uiso 1 1 calc R
C34 C 0.5770(19) 0.912(2) 0.1574(13) 0.101(7) Uani 1 1 d .
H34A H 0.6355 0.9214 0.1073 0.121 Uiso 1 1 calc R
C35 C 0.4784(17) 0.9961(15) 0.1750(11) 0.073(5) Uani 1 1 d .
H35A H 0.4746 1.0657 0.1399 0.088 Uiso 1 1 calc R
C36 C 0.3863(14) 0.9769(13) 0.2444(9) 0.055(4) Uani 1 1 d .
H36A H 0.3180 1.0319 0.2539 0.066 Uiso 1 1 calc R
C37 C -0.1805(11) 0.8072(9) 0.5654(6) 0.060(4) Uani 1 1 d G
H37A H -0.1828 0.8299 0.6220 0.072 Uiso 1 1 calc R
C38 C -0.0828(9) 0.7367(9) 0.5186(8) 0.066(4) Uani 1 1 d G
H38A H -0.0099 0.7050 0.5390 0.079 Uiso 1 1 calc R
C39 C -0.1160(13) 0.7229(10) 0.4350(7) 0.086(6) Uani 1 1 d G
H39A H -0.0686 0.6806 0.3911 0.103 Uiso 1 1 calc R
C40 C -0.2343(14) 0.7850(13) 0.4301(8) 0.096(7) Uani 1 1 d G
H40A H -0.2779 0.7905 0.3825 0.116 Uiso 1 1 calc R
C41 C -0.2741(9) 0.8371(10) 0.5108(10) 0.081(5) Uani 1 1 d G
H41A H -0.3485 0.8827 0.5253 0.097 Uiso 1 1 calc R
C42 C -0.109(3) 0.9519(18) 0.2666(12) 0.087(6) Uani 1 1 d .
H42A H -0.1147 0.8817 0.2467 0.104 Uiso 1 1 calc R
C43 C -0.199(2) 1.026(3) 0.2994(14) 0.106(9) Uani 1 1 d .
H43A H -0.2813 1.0154 0.3046 0.127 Uiso 1 1 calc R
C44 C -0.164(3) 1.1140(19) 0.3236(13) 0.102(8) Uani 1 1 d .
H44A H -0.2154 1.1756 0.3472 0.122 Uiso 1 1 calc R
C45 C -0.042(3) 1.104(2) 0.3098(13) 0.104(7) Uani 1 1 d U
H45A H 0.0060 1.1545 0.3248 0.124 Uiso 1 1 calc R
C46 C 0.000(2) 1.002(3) 0.2679(12) 0.117(9) Uani 1 1 d U
H46A H 0.0801 0.9740 0.2461 0.140 Uiso 1 1 calc R

loop_
_atom_site_aniso_label
_atom_site_aniso_U_11
_atom_site_aniso_U_22
_atom_site_aniso_U_33
_atom_site_aniso_U_23
_atom_site_aniso_U_13
_atom_site_aniso_U_12
Yb1 0.0329(4) 0.0491(4) 0.0344(3) -0.0056(2) 0.0099(2) -0.0120(3)
Yb2 0.0365(4) 0.0526(4) 0.0394(4) 0.0008(3) 0.0144(2) -0.0160(3)
N1 0.027(6) 0.048(5) 0.040(5) -0.011(4) 0.019(4) -0.010(5)
N2 0.030(6) 0.060(6) 0.027(5) -0.008(4) 0.012(4) -0.018(5)
N3 0.014(5) 0.056(6) 0.043(5) -0.003(5) 0.020(4) -0.008(5)
N4 0.039(7) 0.052(6) 0.036(5) -0.003(4) 0.016(4) -0.013(5)
C1 0.016(6) 0.044(6) 0.055(7) 0.004(5) 0.019(5) -0.013(5)
C2 0.039(8) 0.053(7) 0.039(6) -0.011(5) 0.019(5) -0.026(6)
C3 0.071(11) 0.065(8) 0.050(8) -0.019(7) -0.009(8) -0.007(8)
C4 0.083(14) 0.085(12) 0.073(11) -0.033(9) 0.003(9) -0.032(11)
C5 0.092(16) 0.075(11) 0.070(11) -0.030(9) 0.025(10) -0.023(11)
C6 0.053(11) 0.057(9) 0.110(15) -0.022(9) 0.036(10) -0.013(8)
C7 0.036(8) 0.056(8) 0.059(8) -0.013(6) 0.011(6) -0.014(6)
C8 0.032(8) 0.065(8) 0.047(7) 0.000(6) 0.008(6) -0.023(7)
C9 0.031(8) 0.059(8) 0.063(9) 0.006(7) 0.019(6) -0.022(7)
C10 0.036(9) 0.077(10) 0.068(9) -0.003(8) 0.022(7) -0.024(8)
C11 0.033(9) 0.089(11) 0.068(10) -0.018(8) 0.030(7) -0.025(8)
C12 0.035(9) 0.071(9) 0.085(11) -0.022(8) 0.016(7) -0.008(7)
C13 0.036(8) 0.059(8) 0.066(9) -0.012(7) 0.024(6) -0.016(7)
C14 0.066(9) 0.089(8) 0.055(6) -0.040(6) 0.028(6) -0.023(7)
C15 0.070(9) 0.104(10) 0.067(7) -0.040(7) 0.002(7) -0.008(8)
C16 0.066(9) 0.089(8) 0.055(6) -0.040(6) 0.028(6) -0.023(7)
C17 0.070(9) 0.104(10) 0.067(7) -0.040(7) 0.002(7) -0.008(8)
C18 0.097(16) 0.106(13) 0.029(7) -0.013(8) -0.003(8) 0.011(12)
C19 0.058(11) 0.062(9) 0.098(14) 0.009(9) -0.004(10) -0.014(8)
C20 0.066(13) 0.093(12) 0.054(9) -0.003(9) 0.010(8) 0.011(10)
C21 0.045(11) 0.086(12) 0.106(15) -0.024(11) -0.011(10) -0.007(9)
C22 0.051(10) 0.075(10) 0.060(9) 0.003(8) 0.040(7) 0.012(8)
C23 0.073(13) 0.070(9) 0.062(9) -0.032(8) -0.010(9) 0.012(9)
C24 0.026(7) 0.053(7) 0.050(7) -0.014(6) 0.017(5) -0.016(6)
C25 0.034(8) 0.061(8) 0.048(7) -0.008(6) 0.014(6) -0.005(6)
C26 0.045(9) 0.055(8) 0.056(8) -0.019(6) 0.013(6) -0.009(7)
C27 0.091(14) 0.071(10) 0.070(10) -0.050(9) 0.046(9) -0.040(10)
C28 0.15(2) 0.072(10) 0.038(8) -0.018(8) -0.006(10) -0.006(12)
C29 0.18(2) 0.096(11) 0.039(8) -0.015(8) -0.039(12) 0.011(14)
C30 0.072(13) 0.077(10) 0.096(14) -0.010(9) -0.013(11) 0.002(10)
C31 0.027(7) 0.071(8) 0.049(7) -0.023(7) 0.021(6) -0.022(7)
C32 0.033(9) 0.072(9) 0.091(12) -0.031(9) 0.027(8) -0.020(8)
C33 0.029(9) 0.115(15) 0.107(15) -0.037(13) 0.031(9) -0.016(10)
C34 0.076(15) 0.144(19) 0.083(13) -0.034(13) 0.053(11) -0.071(14)
C35 0.073(13) 0.069(10) 0.075(11) -0.018(8) 0.029(9) -0.037(9)
C36 0.049(9) 0.066(8) 0.051(8) -0.025(7) 0.022(6) -0.027(7)
C37 0.066(11) 0.062(8) 0.050(8) 0.001(7) 0.018(7) -0.035(8)
C38 0.040(9) 0.047(7) 0.105(13) -0.004(8) 0.022(8) -0.027(7)
C39 0.127(19) 0.102(13) 0.037(8) -0.025(8) 0.026(9) -0.073(13)
C40 0.082(16) 0.105(14) 0.114(17) 0.033(13) -0.022(13) -0.075(13)
C41 0.044(11) 0.087(12) 0.096(14) 0.012(10) 0.034(10) -0.025(9)
C42 0.12(2) 0.089(13) 0.052(10) -0.012(9) 0.001(11) -0.029(14)
C43 0.084(17) 0.17(2) 0.068(13) 0.052(15) -0.004(12) -0.068(18)
C44 0.15(3) 0.074(12) 0.058(11) 0.011(9) 0.015(13) 0.004(15)
C45 0.13(2) 0.139(17) 0.055(11) 0.049(9) -0.032(12) -0.072(16)
C46 0.091(17) 0.19(2) 0.037(9) 0.040(10) 0.037(10) -0.001(18)

loop_
_atom_type_symbol
_atom_type_description
_atom_type_scat_dispersion_real
_atom_type_scat_dispersion_imag
_atom_type_scat_source
C C 0.0033 0.0016 'International Tables Vol C Tables 4.2.6.8 and 6.1.1.4'
H H 0.0000 0.0000 'International Tables Vol C Tables 4.2.6.8 and 6.1.1.4'
N N 0.0061 0.0033 'International Tables Vol C Tables 4.2.6.8 and 6.1.1.4'
Yb Yb -0.3850 5.5486 'International Tables Vol C Tables 4.2.6.8 and 6.1.1.4'

loop_
_geom_angle_atom_site_label_1
_geom_angle_atom_site_label_2
_geom_angle_atom_site_label_3
_geom_angle
_geom_angle_site_symmetry_1
_geom_angle_site_symmetry_3
N1 Yb1 N1 80.0(4) 2_765 .
N1 Yb1 C18 130.5(6) 2_765 .
N1 Yb1 C18 124.3(6) . .
N1 Yb1 C14 126.2(5) 2_765 .
N1 Yb1 C14 93.7(5) . .
C18 Yb1 C14 31.2(6) . .
N1 Yb1 C23 97.0(5) 2_765 .
N1 Yb1 C23 82.0(5) . .
C18 Yb1 C23 126.1(6) . .
C14 Yb1 C23 135.2(6) . .
N1 Yb1 C20 133.5(5) 2_765 .
N1 Yb1 C20 119.3(6) . .
C18 Yb1 C20 76.0(6) . .
C14 Yb1 C20 96.2(6) . .
C23 Yb1 C20 50.9(5) . .
N1 Yb1 C19 127.6(5) 2_765 .
N1 Yb1 C19 90.5(5) . .
C18 Yb1 C19 97.3(6) . .
C14 Yb1 C19 105.6(6) . .
C23 Yb1 C19 30.6(5) . .
C20 Yb1 C19 29.5(5) . .
N1 Yb1 C21 103.2(5) 2_765 .
N1 Yb1 C21 134.1(5) . .
C18 Yb1 C21 88.8(6) . .
C14 Yb1 C21 117.6(6) . .
C23 Yb1 C21 52.1(6) . .
C20 Yb1 C21 32.0(6) . .
C19 Yb1 C21 50.8(6) . .
N1 Yb1 C22 83.3(4) 2_765 .
N1 Yb1 C22 108.0(5) . .
C18 Yb1 C22 119.4(6) . .
C14 Yb1 C22 146.7(6) . .
C23 Yb1 C22 32.2(6) . .
C20 Yb1 C22 51.3(5) . .
C19 Yb1 C22 50.9(6) . .
C21 Yb1 C22 30.6(5) . .
N1 Yb1 C16 81.7(5) 2_765 .
N1 Yb1 C16 109.7(5) . .
C18 Yb1 C16 50.8(6) . .
C14 Yb1 C16 50.1(6) . .
C23 Yb1 C16 167.7(6) . .
C20 Yb1 C16 122.1(6) . .
C19 Yb1 C16 147.8(6) . .
C21 Yb1 C16 116.1(6) . .
C22 Yb1 C16 135.9(6) . .
N1 Yb1 C15 95.4(5) 2_765 .
N1 Yb1 C15 85.3(5) . .
C18 Yb1 C15 51.9(6) . .
C14 Yb1 C15 31.0(6) . .
C23 Yb1 C15 160.4(7) . .
C20 Yb1 C15 126.0(6) . .
C19 Yb1 C15 135.4(6) . .
C21 Yb1 C15 138.5(6) . .
C22 Yb1 C15 166.0(6) . .
C16 Yb1 C15 30.7(6) . .
N1 Yb1 C17 100.8(5) 2_765 .
N1 Yb1 C17 136.5(5) . .
C18 Yb1 C17 30.7(6) . .
C14 Yb1 C17 50.5(6) . .
C23 Yb1 C17 139.7(6) . .
C20 Yb1 C17 91.9(6) . .
C19 Yb1 C17 119.6(6) . .
C21 Yb1 C17 88.6(6) . .
C22 Yb1 C17 115.3(6) . .
C16 Yb1 C17 30.5(6) . .
C15 Yb1 C17 51.2(6) . .
N3 Yb2 N3 79.8(4) 2_576 .
N3 Yb2 C42 133.9(6) 2_576 .
N3 Yb2 C42 115.9(7) . .
N3 Yb2 C43 109.1(8) 2_576 .
N3 Yb2 C43 136.2(5) . .
C42 Yb2 C43 29.5(7) . .
N3 Yb2 C45 87.1(7) 2_576 .
N3 Yb2 C45 90.5(6) . .
C42 Yb2 C45 52.0(7) . .
C43 Yb2 C45 48.9(7) . .
N3 Yb2 C46 117.5(8) 2_576 .
N3 Yb2 C46 87.5(6) . .
C42 Yb2 C46 32.2(8) . .
C43 Yb2 C46 49.8(7) . .
C45 Yb2 C46 31.7(8) . .
N3 Yb2 C37 85.0(3) 2_576 .
N3 Yb2 C37 98.3(4) . .
C42 Yb2 C37 130.1(6) . .
C43 Yb2 C37 124.8(5) . .
C45 Yb2 C37 166.9(8) . .
C46 Yb2 C37 157.5(8) . .
N3 Yb2 C44 84.5(6) 2_576 .
N3 Yb2 C44 118.8(8) . .
C42 Yb2 C44 49.5(7) . .
C43 Yb2 C44 28.6(7) . .
C45 Yb2 C44 29.6(7) . .
C46 Yb2 C44 50.0(8) . .
C37 Yb2 C44 138.7(8) . .
N3 Yb2 C41 94.7(4) 2_576 .
N3 Yb2 C41 129.6(4) . .
C42 Yb2 C41 103.8(7) . .
C43 Yb2 C41 93.2(5) . .
C45 Yb2 C41 139.5(6) . .
C46 Yb2 C41 135.9(8) . .
C37 Yb2 C41 31.60(11) . .
C44 Yb2 C41 110.2(8) . .
N3 Yb2 C38 108.3(4) 2_576 .
N3 Yb2 C38 81.9(3) . .
C42 Yb2 C38 116.5(5) . .
C43 Yb2 C38 130.3(7) . .
C45 Yb2 C38 161.1(8) . .
C46 Yb2 C38 130.0(8) . .
C37 Yb2 C38 31.56(11) . .
C44 Yb2 C38 157.9(8) . .
C41 Yb2 C38 52.15(14) . .
N3 Yb2 C40 125.9(4) 2_576 .
N3 Yb2 C40 130.9(4) . .
C42 Yb2 C40 78.0(6) . .
C43 Yb2 C40 79.6(6) . .
C45 Yb2 C40 127.1(5) . .
C46 Yb2 C40 108.3(8) . .
C37 Yb2 C40 52.11(15) . .
C44 Yb2 C40 105.9(8) . .
C41 Yb2 C40 31.46(13) . .
C38 Yb2 C40 51.98(15) . .
N3 Yb2 C39 136.8(3) 2_576 .
N3 Yb2 C39 100.2(4) . .
C42 Yb2 C39 85.5(5) . .
C43 Yb2 C39 100.5(8) . .
C45 Yb2 C39 135.9(6) . .
C46 Yb2 C39 105.6(8) . .
C37 Yb2 C39 52.07(14) . .
C44 Yb2 C39 129.1(8) . .
C41 Yb2 C39 52.00(15) . .
C38 Yb2 C39 31.41(11) . .
C40 Yb2 C39 31.34(12) . .
N3 Yb2 H3N 86.8 2_576 .
N3 Yb2 H3N 18.5 . .
C42 Yb2 H3N 122.3 . .
C43 Yb2 H3N 149.0 . .
C45 Yb2 H3N 108.1 . .
C46 Yb2 H3N 99.4 . .
C37 Yb2 H3N 81.9 . .
C44 Yb2 H3N 137.1 . .
C41 Yb2 H3N 112.4 . .
C38 Yb2 H3N 63.4 . .
C40 Yb2 H3N 113.1 . .
C39 Yb2 H3N 83.3 . .
N2 N1 Yb1 122.3(7) . 2_765
N2 N1 Yb1 111.6(7) . .
Yb1 N1 Yb1 100.0(4) 2_765 .
N2 N1 H1N 104.6 . .
Yb1 N1 H1N 104.3 2_765 .
Yb1 N1 H1N 114.2 . .
C1 N2 N1 117.3(10) . .
N4 N3 Yb2 113.6(7) . 2_576
N4 N3 Yb2 117.6(7) . .
Yb2 N3 Yb2 100.2(4) 2_576 .
N4 N3 H3N 113.9 . .
Yb2 N3 H3N 108.0 2_576 .
Yb2 N3 H3N 102.1 . .
C24 N4 N3 118.2(10) . .
N2 C1 C8 116.9(12) . .
N2 C1 C2 125.9(11) . .
C8 C1 C2 117.1(11) . .
C3 C2 C7 120.9(12) . .
C3 C2 C1 118.8(12) . .
C7 C2 C1 120.3(12) . .
C2 C3 C4 118.6(15) . .
C2 C3 H3A 120.7 . .
C4 C3 H3A 120.7 . .
C5 C4 C3 122.5(17) . .
C5 C4 H4B 118.7 . .
C3 C4 H4B 118.7 . .
C4 C5 C6 119.5(16) . .
C4 C5 H5A 120.3 . .
C6 C5 H5A 120.3 . .
C5 C6 C7 120.3(16) . .
C5 C6 H6A 119.8 . .
C7 C6 H6A 119.8 . .
C6 C7 C2 118.0(15) . .
C6 C7 H7A 121.0 . .
C2 C7 H7A 121.0 . .
C13 C8 C9 118.0(13) . .
C13 C8 C1 121.6(12) . .
C9 C8 C1 120.4(13) . .
C8 C9 C10 120.5(14) . .
C8 C9 H9A 119.8 . .
C10 C9 H9A 119.8 . .
C11 C10 C9 121.5(15) . .
C11 C10 H10A 119.2 . .
C9 C10 H10A 119.2 . .
C10 C11 C12 120.1(14) . .
C10 C11 H11A 119.9 . .
C12 C11 H11A 119.9 . .
C11 C12 C13 118.1(14) . .
C11 C12 H12A 120.9 . .
C13 C12 H12A 120.9 . .
C8 C13 C12 121.7(14) . .
C8 C13 H13A 119.2 . .
C12 C13 H13A 119.2 . .
C18 C14 C15 109.9(18) . .
C18 C14 Yb1 73.5(8) . .
C15 C14 Yb1 76.3(10) . .
C18 C14 H14A 125.1 . .
C15 C14 H14A 125.1 . .
Yb1 C14 H14A 117.0 . .
C16 C15 C14 105.0(18) . .
C16 C15 Yb1 74.4(10) . .
C14 C15 Yb1 72.8(9) . .
C16 C15 H15A 127.5 . .
C14 C15 H15A 127.5 . .
Yb1 C15 H15A 117.7 . .
C17 C16 C15 110.3(19) . .
C17 C16 Yb1 75.5(10) . .
C15 C16 Yb1 74.9(10) . .
C17 C16 H16A 124.9 . .
C15 C16 H16A 124.9 . .
Yb1 C16 H16A 116.6 . .
C18 C17 C16 107.0(19) . .
C18 C17 Yb1 71.5(9) . .
C16 C17 Yb1 74.0(9) . .
C18 C17 H17A 126.5 . .
C16 C17 H17A 126.5 . .
Yb1 C17 H17A 119.9 . .
C17 C18 C14 107.7(17) . .
C17 C18 Yb1 77.8(9) . .
C14 C18 Yb1 75.4(9) . .
C17 C18 H18A 126.2 . .
C14 C18 H18A 126.2 . .
Yb1 C18 H18A 113.1 . .
C20 C19 C23 111.9(18) . .
C20 C19 Yb1 75.2(10) . .
C23 C19 Yb1 74.6(9) . .
C20 C19 H19A 124.1 . .
C23 C19 H19A 124.1 . .
Yb1 C19 H19A 117.8 . .
C19 C20 C21 108.4(16) . .
C19 C20 Yb1 75.4(10) . .
C21 C20 Yb1 74.6(10) . .
C19 C20 H20A 125.8 . .
C21 C20 H20A 125.8 . .
Yb1 C20 H20A 116.3 . .
C22 C21 C20 106.4(16) . .
C22 C21 Yb1 74.8(9) . .
C20 C21 Yb1 73.5(10) . .
C22 C21 H21A 126.8 . .
C20 C21 H21A 126.8 . .
Yb1 C21 H21A 117.1 . .
C21 C22 C23 107.9(14) . .
C21 C22 Yb1 74.5(9) . .
C23 C22 Yb1 73.2(8) . .
C21 C22 H22A 126.0 . .
C23 C22 H22A 126.0 . .
Yb1 C22 H22A 118.2 . .
C19 C23 C22 105.4(15) . .
C19 C23 Yb1 74.8(9) . .
C22 C23 Yb1 74.6(8) . .
C19 C23 H23A 127.3 . .
C22 C23 H23A 127.3 . .
Yb1 C23 H23A 115.8 . .
N4 C24 C25 123.6(11) . .
N4 C24 C31 116.5(12) . .
C25 C24 C31 119.8(11) . .
C26 C25 C30 120.0 . .
C26 C25 C24 118.9(8) . .
C30 C25 C24 120.9(8) . .
C25 C26 C27 120.0 . .
C25 C26 H26A 120.0 . .
C27 C26 H26A 120.0 . .
C28 C27 C26 120.0 . .
C28 C27 H27A 120.0 . .
C26 C27 H27A 120.0 . .
C29 C28 C27 120.0 . .
C29 C28 H28A 120.0 . .
C27 C28 H28A 120.0 . .
C28 C29 C30 120.0 . .
C28 C29 H29A 120.0 . .
C30 C29 H29A 120.0 . .
C29 C30 C25 120.0 . .
C29 C30 H30A 120.0 . .
C25 C30 H30A 120.0 . .
C32 C31 C36 119.9(13) . .
C32 C31 C24 119.6(13) . .
C36 C31 C24 120.5(12) . .
C31 C32 C33 119.1(17) . .
C31 C32 H32A 120.4 . .
C33 C32 H32A 120.4 . .
C34 C33 C32 121.0(18) . .
C34 C33 H33A 119.5 . .
C32 C33 H33A 119.5 . .
C33 C34 C35 119.3(16) . .
C33 C34 H34A 120.3 . .
C35 C34 H34A 120.3 . .
C36 C35 C34 120.1(17) . .
C36 C35 H35A 120.0 . .
C34 C35 H35A 120.0 . .
C35 C36 C31 120.3(15) . .
C35 C36 H36A 119.9 . .
C31 C36 H36A 119.9 . .
C41 C37 C38 108.0 . .
C41 C37 Yb2 74.5(4) . .
C38 C37 Yb2 74.7(4) . .
C41 C37 H37A 126.0 . .
C38 C37 H37A 126.0 . .
Yb2 C37 H37A 116.9 . .
C39 C38 C37 108.0 . .
C39 C38 Yb2 74.8(4) . .
C37 C38 Yb2 73.8(4) . .
C39 C38 H38A 126.0 . .
C37 C38 H38A 126.0 . .
Yb2 C38 H38A 117.4 . .
C38 C39 C40 108.0 . .
C38 C39 Yb2 73.8(4) . .
C40 C39 Yb2 74.2(4) . .
C38 C39 H39A 126.0 . .
C40 C39 H39A 126.0 . .
Yb2 C39 H39A 118.0 . .
C39 C40 C41 108.0 . .
C39 C40 Yb2 74.5(4) . .
C41 C40 Yb2 73.7(4) . .
C39 C40 H40A 126.0 . .
C41 C40 H40A 126.0 . .
Yb2 C40 H40A 117.9 . .
C37 C41 C40 108.0 . .
C37 C41 Yb2 73.9(4) . .
C40 C41 Yb2 74.9(4) . .
C37 C41 H41A 126.0 . .
C40 C41 H41A 126.0 . .
Yb2 C41 H41A 117.2 . .
C43 C42 C46 105(2) . .
C43 C42 Yb2 75.7(12) . .
C46 C42 Yb2 75.6(10) . .
C43 C42 H42A 127.4 . .
C46 C42 H42A 127.4 . .
Yb2 C42 H42A 114.0 . .
C44 C43 C42 114(2) . .
C44 C43 Yb2 77.5(13) . .
C42 C43 Yb2 74.7(12) . .
C44 C43 H43A 123.2 . .
C42 C43 H43A 123.2 . .
Yb2 C43 H43A 116.0 . .
C43 C44 C45 110(2) . .
C43 C44 Yb2 73.9(12) . .
C45 C44 Yb2 73.8(12) . .
C43 C44 H44A 125.2 . .
C45 C44 H44A 125.2 . .
Yb2 C44 H44A 118.9 . .
C44 C45 C46 107(2) . .
C44 C45 Yb2 76.6(12) . .
C46 C45 Yb2 75.1(11) . .
C44 C45 H45A 126.5 . .
C46 C45 H45A 126.5 . .
Yb2 C45 H45A 114.3 . .
C45 C46 C42 104(2) . .
C45 C46 Yb2 73.2(10) . .
C42 C46 Yb2 72.2(10) . .
C45 C46 H46A 127.8 . .
C42 C46 H46A 127.8 . .
Yb2 C46 H46A 119.1 . .

loop_
_geom_bond_atom_site_label_1
_geom_bond_atom_site_label_2
_geom_bond_distance
_geom_bond_site_symmetry_2
Yb1 N1 2.340(10) 2_765
Yb1 N1 2.349(10) .
Yb1 C18 2.552(14) .
Yb1 C14 2.576(14) .
Yb1 C23 2.584(14) .
Yb1 C20 2.584(16) .
Yb1 C19 2.587(16) .
Yb1 C21 2.598(16) .
Yb1 C22 2.602(14) .
Yb1 C16 2.614(16) .
Yb1 C15 2.620(17) .
Yb1 C17 2.631(17) .
Yb2 N3 2.353(10) 2_576
Yb2 N3 2.366(10) .
Yb2 C42 2.555(17) .
Yb2 C43 2.566(19) .
Yb2 C45 2.575(18) .
Yb2 C46 2.600(15) .
Yb2 C37 2.604(10) .
Yb2 C44 2.609(18) .
Yb2 C41 2.611(11) .
Yb2 C38 2.616(10) .
Yb2 C40 2.627(12) .
Yb2 C39 2.630(11) .
Yb2 H3N 2.6878 .
N1 N2 1.432(13) .
N1 Yb1 2.340(10) 2_765
N1 H1N 0.8611 .
N2 C1 1.289(15) .
N3 N4 1.420(13) .
N3 Yb2 2.353(10) 2_576
N3 H3N 0.8730 .
N4 C24 1.287(16) .
C1 C8 1.485(17) .
C1 C2 1.496(17) .
C2 C3 1.363(19) .
C2 C7 1.427(19) .
C3 C4 1.38(2) .
C3 H3A 0.9300 .
C4 C5 1.35(3) .
C4 H4B 0.9300 .
C5 C6 1.39(3) .
C5 H5A 0.9300 .
C6 C7 1.39(2) .
C6 H6A 0.9300 .
C7 H7A 0.9300 .
C8 C13 1.378(19) .
C8 C9 1.383(18) .
C9 C10 1.40(2) .
C9 H9A 0.9300 .
C10 C11 1.33(2) .
C10 H10A 0.9300 .
C11 C12 1.40(2) .
C11 H11A 0.9300 .
C12 C13 1.41(2) .
C12 H12A 0.9300 .
C13 H13A 0.9300 .
C14 C18 1.38(3) .
C14 C15 1.39(3) .
C14 H14A 0.9300 .
C15 C16 1.38(3) .
C15 H15A 0.9300 .
C16 C17 1.38(3) .
C16 H16A 0.9300 .
C17 C18 1.38(3) .
C17 H17A 0.9300 .
C18 H18A 0.9300 .
C19 C20 1.32(2) .
C19 C23 1.37(2) .
C19 H19A 0.9300 .
C20 C21 1.43(3) .
C20 H20A 0.9300 .
C21 C22 1.37(2) .
C21 H21A 0.9300 .
C22 C23 1.44(2) .
C22 H22A 0.9300 .
C23 H23A 0.9300 .
C24 C25 1.487(14) .
C24 C31 1.508(17) .
C25 C26 1.3900 .
C25 C30 1.3900 .
C26 C27 1.3900 .
C26 H26A 0.9300 .
C27 C28 1.3900 .
C27 H27A 0.9300 .
C28 C29 1.3900 .
C28 H28A 0.9300 .
C29 C30 1.3900 .
C29 H29A 0.9300 .
C30 H30A 0.9300 .
C31 C32 1.36(2) .
C31 C36 1.40(2) .
C32 C33 1.41(2) .
C32 H32A 0.9300 .
C33 C34 1.37(3) .
C33 H33A 0.9300 .
C34 C35 1.39(3) .
C34 H34A 0.9300 .
C35 C36 1.38(2) .
C35 H35A 0.9300 .
C36 H36A 0.9300 .
C37 C41 1.4200 .
C37 C38 1.4200 .
C37 H37A 0.9300 .
C38 C39 1.4200 .
C38 H38A 0.9300 .
C39 C40 1.4200 .
C39 H39A 0.9300 .
C40 C41 1.4200 .
C40 H40A 0.9300 .
C41 H41A 0.9300 .
C42 C43 1.31(3) .
C42 C46 1.43(3) .
C42 H42A 0.9300 .
C43 C44 1.28(3) .
C43 H43A 0.9300 .
C44 C45 1.32(3) .
C44 H44A 0.9300 .
C45 C46 1.42(4) .
C45 H45A 0.9300 .
C46 H46A 0.9300 .
